data_4302757
loop_
_publ_author_name
'Tori Z. Forbes'
'Slavi C. Sevov'

_publ_contact_author_address
;Department of Chemistry
University of Notre Dame
Notre Dame, IN 46556
;
_publ_contact_author_email ssevov@nd.edu
_publ_contact_author_name 'Slavi C. Sevov'
_publ_section_title
;
Metal-Organic Frameworks with Direct Transition Metal-Sulfonate
Interactions and Charge-Assisted Hydrogen Bonds
;
_journal_name_full 'Inorganic Chemistry'
_journal_page_first 6873
_journal_page_last 6878
_journal_paper_doi 10.1021/ic9007922
_journal_volume 48
_journal_year 2009
_chemical_formula_moiety 'C28 H34 Co N12 O8 S2'
_chemical_formula_sum 'C28 H34 Co N12 O8 S2'
_chemical_formula_weight 789.74
_chemical_name_common (Co(Im)6)15NDS(H2O)
_chemical_name_systematic
; 
 cobalt hexaimidazole 1,5-napthalenedisulfonate hydrate
;
_space_group_IT_number 2
_symmetry_cell_setting triclinic
_symmetry_space_group_name_Hall '-P 1'
_symmetry_space_group_name_H-M 'P -1'
_atom_sites_solution_hydrogens geom
_atom_sites_solution_primary direct
_atom_sites_solution_secondary difmap
_audit_creation_method SHELXL-97
_cell_angle_alpha 70.150(2)
_cell_angle_beta 85.002(2)
_cell_angle_gamma 79.917(2)
_cell_formula_units_Z 1
_cell_length_a 8.3402(7)
_cell_length_b 9.8944(9)
_cell_length_c 10.8515(9)
_cell_measurement_reflns_used 283
_cell_measurement_temperature 293(2)
_cell_measurement_theta_max 58
_cell_measurement_theta_min 2.5
_cell_volume 828.90(12)
_computing_cell_refinement 'APEX II (Bruker, 2007)'
_computing_data_collection 'APEX II (Bruker, 2007)'
_computing_data_reduction 'APEX II (Bruker, 2007)'
_computing_molecular_graphics 'Crystalmaker 1.3.1'
_computing_structure_refinement 'SHELXL-97 (Sheldrick, 1997)'
_computing_structure_solution 'SHELXS-97 (Sheldrick, 1990)'
_diffrn_ambient_temperature 293(2)
_diffrn_detector_area_resol_mean 'not measured'
_diffrn_measured_fraction_theta_full 0.837
_diffrn_measured_fraction_theta_max 0.837
_diffrn_measurement_device_type 'Bruker APEX II Diffractometer'
_diffrn_measurement_method \w
_diffrn_radiation_monochromator graphite
_diffrn_radiation_source 'fine-focus sealed tube'
_diffrn_radiation_type MoK\a
_diffrn_radiation_wavelength 0.71073
_diffrn_reflns_av_R_equivalents 0.0557
_diffrn_reflns_av_sigmaI/netI 0.0784
_diffrn_reflns_limit_h_max 19
_diffrn_reflns_limit_h_min -19
_diffrn_reflns_limit_k_max 23
_diffrn_reflns_limit_k_min -23
_diffrn_reflns_limit_l_max 25
_diffrn_reflns_limit_l_min -25
_diffrn_reflns_number 42385
_diffrn_reflns_theta_full 58.19
_diffrn_reflns_theta_max 58.19
_diffrn_reflns_theta_min 18.69
_diffrn_standards_decay_% 'not measured'
_diffrn_standards_interval_count 'not measured'
_diffrn_standards_interval_time 'not measured'
_diffrn_standards_number 'not measured'
_exptl_absorpt_coefficient_mu 0.713
_exptl_absorpt_correction_T_max 0.428
_exptl_absorpt_correction_T_min 0.351
_exptl_absorpt_correction_type psi-scan
_exptl_absorpt_process_details 'SADABS correction'
_exptl_crystal_colour pink
_exptl_crystal_density_diffrn 1.582
_exptl_crystal_density_method 'not measured'
_exptl_crystal_description blocky
_exptl_crystal_F_000 409
_exptl_crystal_size_max 0.510
_exptl_crystal_size_mid 0.310
_exptl_crystal_size_min 0.270
_refine_diff_density_max 1.148
_refine_diff_density_min -1.512
_refine_diff_density_rms 0.065
_refine_ls_extinction_method none
_refine_ls_goodness_of_fit_ref 0.865
_refine_ls_hydrogen_treatment mixed
_refine_ls_matrix_type full
_refine_ls_number_parameters 247
_refine_ls_number_reflns 19886
_refine_ls_number_restraints 5
_refine_ls_restrained_S_all 0.865
_refine_ls_R_factor_all 0.0663
_refine_ls_R_factor_gt 0.0393
_refine_ls_shift/su_max 0.002
_refine_ls_shift/su_mean 0.000
_refine_ls_structure_factor_coef Fsqd
_refine_ls_weighting_details 'calc w=1/[\s^2^(Fo^2^)+(0.0332P)^2^+0.0000P] where P=(Fo^2^+2Fc^2^)/3'
_refine_ls_weighting_scheme calc
_refine_ls_wR_factor_gt 0.0773
_refine_ls_wR_factor_ref 0.0836
_reflns_number_gt 13525
_reflns_number_total 19886
_reflns_threshold_expression >2sigma(I)
_cod_data_source_file ic9007922_si_002_2.cif
_cod_data_source_block compound1
_cod_database_code 4302757

loop_
_symmetry_equiv_pos_as_xyz
'x, y, z'
'-x, -y, -z'

loop_
_atom_site_label
_atom_site_type_symbol
_atom_site_fract_x
_atom_site_fract_y
_atom_site_fract_z
_atom_site_U_iso_or_equiv
_atom_site_adp_type
_atom_site_occupancy
_atom_site_symmetry_multiplicity
_atom_site_calc_flag
_atom_site_refinement_flags
_atom_site_disorder_assembly
_atom_site_disorder_group
Co1 Co 0.5000 0.5000 0.0000 0.00995(2) Uani 1 2 d S . .
S1 S 0.125384(12) 0.116756(12) 0.621141(12) 0.01145(2) Uani 1 1 d . . .
O1 O 0.06134(5) 0.20532(5) 0.49193(4) 0.01609(6) Uani 1 1 d . . .
O2 O 0.07095(5) -0.02424(5) 0.67136(5) 0.01868(6) Uani 1 1 d . . .
O3 O 0.09597(5) 0.19778(6) 0.71322(5) 0.01978(7) Uani 1 1 d . . .
O4 O 0.11915(10) 0.51470(9) 0.38285(9) 0.03344(12) Uani 1 1 d D . .
N1 N 0.58809(5) 0.44490(4) 0.19686(4) 0.01263(5) Uani 1 1 d . . .
N2 N 0.69552(5) 0.62328(5) -0.07665(4) 0.01313(5) Uani 1 1 d . . .
N3 N 0.64787(5) 0.30653(5) -0.02175(5) 0.01405(5) Uani 1 1 d . . .
N4 N 0.85447(5) 0.76294(5) -0.21720(5) 0.01662(6) Uani 1 1 d D . .
N6 N 0.83589(6) 0.16738(6) -0.09931(6) 0.01907(7) Uani 1 1 d D . .
N5 N 0.76442(6) 0.35618(7) 0.35570(6) 0.02017(8) Uani 1 1 d D . .
C1 C 0.62275(8) 0.16376(6) 0.03306(7) 0.02100(9) Uani 1 1 d . . .
H1 H 0.5392 0.1319 0.0928 0.025 Uiso 1 1 calc R . .
C2 C 0.73111(6) 0.68666(6) -0.20222(5) 0.01554(6) Uani 1 1 d . . .
H2 H 0.6779 0.6795 -0.2711 0.019 Uiso 1 1 calc R . .
C3 C 0.77741(6) 0.30427(6) -0.10089(6) 0.01622(7) Uani 1 1 d . . .
H3 H 0.8224 0.3861 -0.1511 0.019 Uiso 1 1 calc R . .
C4 C 0.71248(6) 0.34245(6) 0.24704(6) 0.01717(7) Uani 1 1 d . . .
H4 H 0.7581 0.2703 0.2118 0.021 Uiso 1 1 calc R . .
C5 C 0.80263(6) 0.66186(6) -0.00845(6) 0.01718(7) Uani 1 1 d . . .
H5 H 0.8069 0.6329 0.0823 0.021 Uiso 1 1 calc R . .
C6 C 0.90119(6) 0.74921(6) -0.09543(6) 0.01793(7) Uani 1 1 d . . .
H6 H 0.9831 0.7907 -0.0757 0.022 Uiso 1 1 calc R . .
C7 C 0.55872(7) 0.52667(7) 0.27967(7) 0.02010(9) Uani 1 1 d . . .
H7 H 0.4770 0.6064 0.2698 0.024 Uiso 1 1 calc R . .
C8 C 0.41329(4) 0.00882(4) 0.50934(4) 0.01055(5) Uani 1 1 d . . .
C9 C 0.34067(5) 0.08470(5) 0.59649(4) 0.01115(5) Uani 1 1 d . . .
C10 C 0.32007(5) -0.04897(5) 0.44122(5) 0.01395(6) Uani 1 1 d . . .
H10 H 0.2074 -0.0389 0.4537 0.017 Uiso 1 1 calc R . .
C11 C 0.43464(5) 0.13782(6) 0.66203(6) 0.01507(7) Uani 1 1 d . . .
H11 H 0.3855 0.1859 0.7191 0.018 Uiso 1 1 calc R . .
C12 C 0.39444(6) -0.11942(6) 0.35722(6) 0.01715(8) Uani 1 1 d . . .
H12 H 0.3315 -0.1554 0.3125 0.021 Uiso 1 1 calc R . .
C13 C 0.73911(9) 0.07603(7) -0.01367(9) 0.02476(11) Uani 1 1 d . . .
H13 H 0.7503 -0.0245 0.0080 0.030 Uiso 1 1 calc R . .
C14 C 0.66765(8) 0.47293(9) 0.37826(7) 0.02344(10) Uani 1 1 d . . .
H14 H 0.6746 0.5083 0.4465 0.028 Uiso 1 1 calc R . .
H15 H 0.049(5) 0.597(3) 0.349(5) 0.050 Uiso 1 1 d D . .
H16 H 0.081(5) 0.425(3) 0.421(4) 0.050 Uiso 1 1 d D . .
H17 H 0.925(3) 0.150(5) -0.142(4) 0.050 Uiso 1 1 d D . .
H18 H 0.895(5) 0.814(4) -0.289(3) 0.050 Uiso 1 1 d D . .
H19 H 0.837(5) 0.298(4) 0.406(4) 0.050 Uiso 1 1 d D . .

loop_
_atom_site_aniso_label
_atom_site_aniso_U_11
_atom_site_aniso_U_22
_atom_site_aniso_U_33
_atom_site_aniso_U_23
_atom_site_aniso_U_13
_atom_site_aniso_U_12
Co1 0.00878(3) 0.00966(3) 0.01093(3) -0.00321(2) -0.00031(2) -0.00056(2)
S1 0.00755(3) 0.01330(4) 0.01284(4) -0.00400(3) -0.00028(3) -0.00056(3)
O1 0.01222(11) 0.01776(14) 0.01565(14) -0.00354(11) -0.00382(10) 0.00219(9)
O2 0.01233(11) 0.01634(14) 0.02451(18) -0.00192(12) 0.00030(11) -0.00501(10)
O3 0.01365(12) 0.0286(2) 0.02128(17) -0.01565(15) 0.00138(11) -0.00032(12)
O4 0.0322(3) 0.0287(3) 0.0372(3) -0.0090(2) -0.0007(2) -0.0029(2)
N1 0.01127(11) 0.01319(12) 0.01289(13) -0.00442(10) -0.00217(9) 0.00061(9)
N2 0.01231(11) 0.01372(13) 0.01354(13) -0.00434(10) 0.00059(9) -0.00332(9)
N3 0.01323(12) 0.01298(13) 0.01497(14) -0.00507(10) -0.00017(10) 0.00129(9)
N4 0.01341(12) 0.01756(15) 0.01724(16) -0.00302(12) 0.00168(11) -0.00472(11)
N6 0.01613(14) 0.02260(19) 0.02057(19) -0.01311(15) -0.00128(13) 0.00404(13)
N5 0.01482(14) 0.0261(2) 0.01651(17) -0.00496(15) -0.00604(12) 0.00333(13)
C1 0.0225(2) 0.01326(16) 0.0255(2) -0.00699(16) 0.00545(17) 0.00001(14)
C2 0.01422(14) 0.01774(17) 0.01432(16) -0.00420(13) 0.00066(12) -0.00438(12)
C3 0.01331(14) 0.01804(17) 0.01681(17) -0.00703(14) -0.00020(12) 0.00130(12)
C4 0.01464(15) 0.01823(18) 0.01630(17) -0.00524(14) -0.00370(13) 0.00417(12)
C5 0.01561(15) 0.0218(2) 0.01593(17) -0.00665(15) -0.00003(13) -0.00708(13)
C6 0.01424(15) 0.01997(19) 0.0212(2) -0.00743(16) 0.00053(14) -0.00632(13)
C7 0.01940(18) 0.0228(2) 0.0208(2) -0.01338(17) -0.00822(16) 0.00604(15)
C8 0.00748(10) 0.01131(12) 0.01342(13) -0.00459(10) -0.00137(9) -0.00133(8)
C9 0.00804(10) 0.01240(13) 0.01330(14) -0.00472(11) -0.00079(9) -0.00112(9)
C10 0.00845(11) 0.01649(16) 0.01978(17) -0.00935(13) -0.00226(11) -0.00169(10)
C11 0.01057(12) 0.01906(17) 0.01901(18) -0.01088(14) -0.00174(12) -0.00134(11)
C12 0.01034(12) 0.02239(19) 0.0243(2) -0.01470(17) -0.00306(13) -0.00172(12)
C13 0.0261(2) 0.01631(19) 0.0324(3) -0.0127(2) 0.0034(2) 0.00243(17)
C14 0.0215(2) 0.0309(3) 0.0207(2) -0.0138(2) -0.00916(17) 0.00362(18)

loop_
_atom_type_symbol
_atom_type_description
_atom_type_scat_dispersion_real
_atom_type_scat_dispersion_imag
_atom_type_scat_source
C C 0.0033 0.0016 'International Tables Vol C Tables 4.2.6.8 and 6.1.1.4'
Co Co 0.3494 0.9721 'International Tables Vol C Tables 4.2.6.8 and 6.1.1.4'
N N 0.0061 0.0033 'International Tables Vol C Tables 4.2.6.8 and 6.1.1.4'
O O 0.0106 0.0060 'International Tables Vol C Tables 4.2.6.8 and 6.1.1.4'
S S 0.1246 0.1234 'International Tables Vol C Tables 4.2.6.8 and 6.1.1.4'
H H 0.0000 0.0000 'International Tables Vol C Tables 4.2.6.8 and 6.1.1.4'

loop_
_geom_angle_atom_site_label_1
_geom_angle_atom_site_label_2
_geom_angle_atom_site_label_3
_geom_angle
_geom_angle_site_symmetry_1
_geom_angle_site_symmetry_3
_geom_angle_publ_flag
N2 Co1 N2 180.00(2) 2_665 . ?
N2 Co1 N3 88.880(17) 2_665 . ?
N2 Co1 N3 91.120(17) . . ?
N2 Co1 N3 91.120(18) 2_665 2_665 ?
N2 Co1 N3 88.880(17) . 2_665 ?
N3 Co1 N3 180.00(2) . 2_665 ?
N2 Co1 N1 90.569(17) 2_665 . ?
N2 Co1 N1 89.431(17) . . ?
N3 Co1 N1 90.595(16) . . ?
N3 Co1 N1 89.405(16) 2_665 . ?
N2 Co1 N1 89.431(17) 2_665 2_665 ?
N2 Co1 N1 90.569(17) . 2_665 ?
N3 Co1 N1 89.405(16) . 2_665 ?
N3 Co1 N1 90.595(16) 2_665 2_665 ?
N1 Co1 N1 180.0 . 2_665 ?
O2 S1 O3 113.39(3) . . ?
O2 S1 O1 112.82(3) . . ?
O3 S1 O1 111.38(3) . . ?
O2 S1 C9 107.27(2) . . ?
O3 S1 C9 105.95(2) . . ?
O1 S1 C9 105.37(2) . . ?
H15 O4 H16 120(4) . . ?
C4 N1 C7 105.35(4) . . ?
C4 N1 Co1 124.65(3) . . ?
C7 N1 Co1 128.15(3) . . ?
C2 N2 C5 105.56(4) . . ?
C2 N2 Co1 125.94(3) . . ?
C5 N2 Co1 128.37(4) . . ?
C3 N3 C1 105.67(4) . . ?
C3 N3 Co1 125.43(4) . . ?
C1 N3 Co1 128.72(4) . . ?
C2 N4 C6 108.03(4) . . ?
C2 N4 H18 127(3) . . ?
C6 N4 H18 125(3) . . ?
C3 N6 C13 107.76(5) . . ?
C3 N6 H17 120(3) . . ?
C13 N6 H17 132(3) . . ?
C4 N5 C14 107.81(4) . . ?
C4 N5 H19 126(3) . . ?
C14 N5 H19 126(3) . . ?
C13 C1 N3 109.84(6) . . ?
C13 C1 H1 125.1 . . ?
N3 C1 H1 125.1 . . ?
N2 C2 N4 111.11(5) . . ?
N2 C2 H2 124.4 . . ?
N4 C2 H2 124.4 . . ?
N3 C3 N6 111.14(5) . . ?
N3 C3 H3 124.4 . . ?
N6 C3 H3 124.4 . . ?
N1 C4 N5 111.28(5) . . ?
N1 C4 H4 124.4 . . ?
N5 C4 H4 124.4 . . ?
C6 C5 N2 109.42(5) . . ?
C6 C5 H5 125.3 . . ?
N2 C5 H5 125.3 . . ?
N4 C6 C5 105.87(4) . . ?
N4 C6 H6 127.1 . . ?
C5 C6 H6 127.1 . . ?
C14 C7 N1 109.82(5) . . ?
C14 C7 H7 125.1 . . ?
N1 C7 H7 125.1 . . ?
C10 C8 C8 119.19(5) . 2_656 ?
C10 C8 C9 122.60(4) . . ?
C8 C8 C9 118.20(4) 2_656 . ?
C11 C9 C8 121.11(4) . . ?
C11 C9 S1 117.76(3) . . ?
C8 C9 S1 121.12(3) . . ?
C12 C10 C8 120.72(4) . . ?
C12 C10 H10 119.6 . . ?
C8 C10 H10 119.6 . . ?
C9 C11 C12 120.05(4) . 2_656 ?
C9 C11 H11 120.0 . . ?
C12 C11 H11 120.0 2_656 . ?
C10 C12 C11 120.71(4) . 2_656 ?
C10 C12 H12 119.6 . . ?
C11 C12 H12 119.6 2_656 . ?
C1 C13 N6 105.59(5) . . ?
C1 C13 H13 127.2 . . ?
N6 C13 H13 127.2 . . ?
C7 C14 N5 105.72(5) . . ?
C7 C14 H14 127.1 . . ?
N5 C14 H14 127.1 . . ?

loop_
_geom_bond_atom_site_label_1
_geom_bond_atom_site_label_2
_geom_bond_distance
_geom_bond_site_symmetry_2
_geom_bond_publ_flag
Co1 N2 2.1470(4) 2_665 ?
Co1 N2 2.1470(4) . ?
Co1 N3 2.1611(4) . ?
Co1 N3 2.1611(4) 2_665 ?
Co1 N1 2.1777(4) . ?
Co1 N1 2.1778(4) 2_665 ?
S1 O2 1.4532(5) . ?
S1 O3 1.4607(4) . ?
S1 O1 1.4668(4) . ?
S1 C9 1.7806(4) . ?
O4 H15 0.898(18) . ?
O4 H16 0.944(19) . ?
N1 C4 1.3250(6) . ?
N1 C7 1.3814(6) . ?
N2 C2 1.3238(7) . ?
N2 C5 1.3849(6) . ?
N3 C3 1.3222(7) . ?
N3 C1 1.3801(7) . ?
N4 C2 1.3469(7) . ?
N4 C6 1.3659(8) . ?
N4 H18 0.848(19) . ?
N6 C3 1.3516(7) . ?
N6 C13 1.3735(10) . ?
N6 H17 0.866(19) . ?
N5 C4 1.3472(8) . ?
N5 C14 1.3700(8) . ?
N5 H19 0.850(18) . ?
C1 C13 1.3677(8) . ?
C1 H1 0.9300 . ?
C2 H2 0.9300 . ?
C3 H3 0.9300 . ?
C4 H4 0.9300 . ?
C5 C6 1.3686(8) . ?
C5 H5 0.9300 . ?
C6 H6 0.9300 . ?
C7 C14 1.3662(8) . ?
C7 H7 0.9300 . ?
C8 C10 1.4215(6) . ?
C8 C8 1.4311(7) 2_656 ?
C8 C9 1.4311(6) . ?
C9 C11 1.3754(6) . ?
C10 C12 1.3723(7) . ?
C10 H10 0.9300 . ?
C11 C12 1.4113(6) 2_656 ?
C11 H11 0.9300 . ?
C12 C11 1.4113(6) 2_656 ?
C12 H12 0.9300 . ?
C13 H13 0.9300 . ?
C14 H14 0.9300 . ?
